data_1516118
loop_
_publ_author_name
'Low, Yun-Yee'
'Gan, Chew-Yan'
'Kam, Toh-Seok'

_publ_section_title
;
 Andransinine: an unusual case of spontaneous resolution in an indole
 alkaloid derivative.
;
_journal_issue 6
_journal_name_full 'Journal of natural products'
_journal_page_first 1532
_journal_page_last 1535
_journal_paper_doi 10.1021/np500289t
_journal_volume 77
_journal_year 2014
_chemical_formula_moiety 'C23 H28 N2 O3'
_chemical_formula_sum 'C23 H28 N2 O3'
_chemical_formula_weight 380.47
_chemical_melting_point 461(2)
_chemical_name_common (+-)-andransinine
_chemical_name_systematic
;
 ?
;
_space_group_crystal_system monoclinic
_space_group_IT_number 15
_space_group_name_Hall '-C 2yc'
_space_group_name_H-M_alt 'C 1 2/c 1'
_symmetry_space_group_name_Hall '-C 2yc'
_symmetry_space_group_name_H-M 'C 1 2/c 1'
_atom_sites_solution_hydrogens geom
_audit_creation_method SHELXL-2014
_cell_angle_alpha 90
_cell_angle_beta 105.802(7)
_cell_angle_gamma 90
_cell_formula_units_Z 16
_cell_length_a 39.082(4)
_cell_length_b 8.5880(11)
_cell_length_c 24.128(3)
_cell_measurement_reflns_used 984
_cell_measurement_temperature 100(2)
_cell_measurement_theta_max 19.23
_cell_measurement_theta_min 2.39
_cell_volume 7792.2(16)
_computing_cell_refinement 'SAINT (Bruker, 2007)'
_computing_data_collection 'APEX2 (Bruker, 2007)'
_computing_data_reduction 'SAINT (Bruker, 2007)'
_computing_molecular_graphics 'X-SEED (Barbour, 2001)'
_computing_publication_material
;  
SHELXL-97 (Sheldrick, 2008), enCIFer (Allen et al., 2004),
;
_computing_structure_refinement 'SHELXL-2014 (Sheldrick, 2014)'
_computing_structure_solution 'SHELXS97 (Sheldrick, 2008)'
_diffrn_ambient_temperature 100(2)
_diffrn_measured_fraction_theta_full 0.999
_diffrn_measured_fraction_theta_max 1.000
_diffrn_measurement_device_type 'Bruker APEX-II CCD'
_diffrn_measurement_method '\w scans'
_diffrn_radiation_type MoK\a
_diffrn_radiation_wavelength 0.71073
_diffrn_reflns_av_R_equivalents 0.2374
_diffrn_reflns_av_unetI/netI 0.2564
_diffrn_reflns_Laue_measured_fraction_full 0.999
_diffrn_reflns_Laue_measured_fraction_max 1.000
_diffrn_reflns_limit_h_max 46
_diffrn_reflns_limit_h_min -46
_diffrn_reflns_limit_k_max 10
_diffrn_reflns_limit_k_min -10
_diffrn_reflns_limit_l_max 28
_diffrn_reflns_limit_l_min -27
_diffrn_reflns_number 29475
_diffrn_reflns_point_group_measured_fraction_full 0.999
_diffrn_reflns_point_group_measured_fraction_max 1.000
_diffrn_reflns_theta_full 25.005
_diffrn_reflns_theta_max 24.998
_diffrn_reflns_theta_min 1.754
_diffrn_source 'fine-focus sealed tube'
_exptl_absorpt_coefficient_mu 0.086
_exptl_absorpt_correction_T_max 0.997
_exptl_absorpt_correction_T_min 0.975
_exptl_absorpt_correction_type multi-scan
_exptl_absorpt_process_details SADABS
_exptl_crystal_colour colourless
_exptl_crystal_density_diffrn 1.297
_exptl_crystal_density_method 'not measured'
_exptl_crystal_description needles
_exptl_crystal_F_000 3264
_exptl_crystal_size_max 0.54
_exptl_crystal_size_mid 0.25
_exptl_crystal_size_min 0.03
_refine_diff_density_max 0.241
_refine_diff_density_min -0.252
_refine_diff_density_rms 0.059
_refine_ls_extinction_method none
_refine_ls_goodness_of_fit_ref 0.766
_refine_ls_hydrogen_treatment constr
_refine_ls_matrix_type full
_refine_ls_number_parameters 509
_refine_ls_number_reflns 6868
_refine_ls_number_restraints 0
_refine_ls_restrained_S_all 0.766
_refine_ls_R_factor_all 0.1933
_refine_ls_R_factor_gt 0.0573
_refine_ls_shift/su_max <0.001
_refine_ls_shift/su_mean <0.001
_refine_ls_structure_factor_coef Fsqd
_refine_ls_weighting_details 'w=1/[\s^2^(Fo^2^)+(0.0240P)^2^] where P=(Fo^2^+2Fc^2^)/3'
_refine_ls_weighting_scheme calc
_refine_ls_wR_factor_gt 0.0949
_refine_ls_wR_factor_ref 0.1292
_reflns_Friedel_coverage 0.000
_reflns_number_gt 2452
_reflns_number_total 6868
_reflns_threshold_expression 'I > 2\s(I)'
_cod_data_source_file np500289t_si_003.cif
_cod_data_source_block (plus,minus)-andransinine_from_CH2Cl2-hexanes
_cod_depositor_comments
;
The following automatic conversions were performed:

'_chemical_melting_point' value '186-190 oC' was changed to '461(2)'
- it was converted from degrees Celsius(C) to Kelvins(K), the average
value was taken and precision was estimated.

Automatic conversion script
Id: cif_fix_values 2281 2013-09-26 08:29:07Z andrius 

 Adding full bibliography for 1516115--1516119.cif.

2019-02-15
Z value and formula fixed to values more according to usual
chemical conventions.                 miguel
;
_cod_original_formula_sum 'C46 H56 N4 O6'
_cod_original_formula_weight 760.94
_cod_original_formula_moiety '2C23 H28 N2 O3'
_cod_original_formula_units_Z 8
_cod_database_code 1516118
_shelx_space_group_comment
;
The symmetry employed for this shelxl refinement is uniquely defined
by the following loop, which should always be used as a source of
symmetry information in preference to the above space-group names.
They are only intended as comments.
;
_shelxl_version_number 2014-3

loop_
_space_group_symop_operation_xyz
'x, y, z'
'-x, y, -z+1/2'
'x+1/2, y+1/2, z'
'-x+1/2, y+1/2, -z+1/2'
'-x, -y, -z'
'x, -y, z-1/2'
'-x+1/2, -y+1/2, -z'
'x+1/2, -y+1/2, z-1/2'

loop_
_atom_site_label
_atom_site_type_symbol
_atom_site_fract_x
_atom_site_fract_y
_atom_site_fract_z
_atom_site_U_iso_or_equiv
_atom_site_adp_type
_atom_site_occupancy
_atom_site_site_symmetry_order
_atom_site_calc_flag
_atom_site_refinement_flags_posn
_atom_site_refinement_flags_adp
C2A C 0.07907(12) 0.0462(5) 0.08770(18) 0.0210(12) Uani 1 1 d . .
C3A C 0.11980(12) 0.5361(5) 0.11488(18) 0.0247(12) Uani 1 1 d . .
H3AB H 0.1344 0.5724 0.1519 0.030 Uiso 1 1 calc R U
H3AA H 0.0954 0.5672 0.1113 0.030 Uiso 1 1 calc R U
C5A C 0.11346(11) 0.2993(5) 0.16412(17) 0.0224(12) Uani 1 1 d . .
H5AB H 0.1214 0.3732 0.1954 0.027 Uiso 1 1 calc R U
H5AA H 0.1276 0.2058 0.1750 0.027 Uiso 1 1 calc R U
C6A C 0.07484(11) 0.2576(5) 0.15987(18) 0.0235(12) Uani 1 1 d . .
H6AB H 0.0716 0.2511 0.1983 0.028 Uiso 1 1 calc R U
H6AA H 0.0594 0.3392 0.1392 0.028 Uiso 1 1 calc R U
C7A C 0.06460(12) 0.1060(5) 0.12956(17) 0.0194(11) Uani 1 1 d . .
C8A C 0.04137(11) -0.0102(5) 0.14129(18) 0.0215(12) Uani 1 1 d . .
C9A C 0.01896(12) -0.0150(6) 0.17798(18) 0.0258(12) Uani 1 1 d . .
H9A H 0.0178 0.0678 0.2023 0.031 Uiso 1 1 calc R U
C10A C -0.00116(12) -0.1463(6) 0.17656(19) 0.0294(13) Uani 1 1 d . .
H10 H -0.0167 -0.1501 0.1996 0.035 Uiso 1 1 calc R U
C11A C 0.00070(13) -0.2740(6) 0.14229(19) 0.0320(13) Uani 1 1 d . .
H11 H -0.0134 -0.3609 0.1431 0.038 Uiso 1 1 calc R U
C12A C 0.02330(12) -0.2734(6) 0.10678(19) 0.0297(13) Uani 1 1 d . .
H12 H 0.0252 -0.3590 0.0842 0.036 Uiso 1 1 calc R U
C13A C 0.04291(12) -0.1395(5) 0.10666(19) 0.0228(12) Uani 1 1 d . .
C14A C 0.13245(12) 0.6108(5) 0.06721(17) 0.0243(12) Uani 1 1 d . .
H14B H 0.1314 0.7232 0.0701 0.029 Uiso 1 1 calc R U
H14A H 0.1569 0.5811 0.0708 0.029 Uiso 1 1 calc R U
C15A C 0.10912(12) 0.5582(5) 0.00974(19) 0.0247(12) Uani 1 1 d . .
H15 H 0.1187 0.5982 -0.0210 0.030 Uiso 1 1 calc R U
C16A C 0.10280(12) 0.1209(5) 0.05543(18) 0.0196(11) Uani 1 1 d . .
C17A C 0.09048(12) 0.0641(5) -0.00884(17) 0.0238(12) Uani 1 1 d . .
H17B H 0.0945 -0.0473 -0.0096 0.029 Uiso 1 1 calc R U
H17A H 0.0651 0.0817 -0.0233 0.029 Uiso 1 1 calc R U
C18A C 0.10881(12) 0.1417(5) -0.04931(18) 0.0253(12) Uani 1 1 d . .
H18B H 0.1323 0.0971 -0.0436 0.030 Uiso 1 1 calc R U
H18A H 0.0954 0.1217 -0.0888 0.030 Uiso 1 1 calc R U
C19A C 0.11201(11) 0.3108(5) -0.03965(18) 0.0220(12) Uani 1 1 d . .
H19 H 0.1176 0.3712 -0.0680 0.026 Uiso 1 1 calc R U
C20A C 0.10755(11) 0.3845(5) 0.00663(18) 0.0174(11) Uani 1 1 d . .
C21A C 0.09907(12) 0.3002(5) 0.05715(17) 0.0197(11) Uani 1 1 d . .
H21 H 0.0743 0.3232 0.0555 0.024 Uiso 1 1 calc R U
C22A C 0.04816(12) 0.5838(5) -0.04600(18) 0.0314(13) Uani 1 1 d . .
H22A H 0.0398 0.4794 -0.0415 0.038 Uiso 1 1 calc R U
H22B H 0.0580 0.5843 -0.0788 0.038 Uiso 1 1 calc R U
C23A C 0.01773(13) 0.6974(5) -0.05576(19) 0.0365(14) Uani 1 1 d . .
H23B H 0.0003 0.6725 -0.0911 0.055 Uiso 1 1 calc R U
H23C H 0.0264 0.8011 -0.0580 0.055 Uiso 1 1 calc R U
H23A H 0.0071 0.6910 -0.0244 0.055 Uiso 1 1 calc R U
C24A C 0.14247(13) 0.0789(5) 0.0795(2) 0.0227(12) Uani 1 1 d . .
C25A C 0.18565(11) -0.0555(5) 0.15108(18) 0.0272(12) Uani 1 1 d . .
H25A H 0.1947 -0.1070 0.1227 0.041 Uiso 1 1 calc R U
H25B H 0.1875 -0.1238 0.1833 0.041 Uiso 1 1 calc R U
H25C H 0.1992 0.0373 0.1639 0.041 Uiso 1 1 calc R U
C2B C 0.15225(12) 0.5585(5) 0.33179(18) 0.0203(11) Uani 1 1 d . .
C3B C 0.16957(12) 1.0514(5) 0.28243(18) 0.0250(12) Uani 1 1 d . .
H3BB H 0.1533 1.0836 0.3042 0.030 Uiso 1 1 calc R U
H3BA H 0.1601 1.0874 0.2431 0.030 Uiso 1 1 calc R U
C5B C 0.13772(12) 0.8140(5) 0.24706(18) 0.0279(13) Uani 1 1 d . .
H5BA H 0.1433 0.7224 0.2277 0.033 Uiso 1 1 calc R U
H5BB H 0.1270 0.8894 0.2175 0.033 Uiso 1 1 calc R U
C6B C 0.11001(12) 0.7682(5) 0.27784(18) 0.0241(12) Uani 1 1 d . .
H6BB H 0.1090 0.8475 0.3060 0.029 Uiso 1 1 calc R U
H6BA H 0.0868 0.7625 0.2501 0.029 Uiso 1 1 calc R U
C7B C 0.11849(12) 0.6154(5) 0.30736(18) 0.0210(11) Uani 1 1 d . .
C8B C 0.09443(12) 0.4940(5) 0.31151(18) 0.0210(11) Uani 1 1 d . .
C9B C 0.05720(12) 0.4785(6) 0.29462(18) 0.0248(12) Uani 1 1 d . .
H9B H 0.0428 0.5598 0.2762 0.030 Uiso 1 1 calc R U
C10B C 0.04243(13) 0.3406(6) 0.30590(18) 0.0296(13) Uani 1 1 d . .
H10A H 0.0178 0.3306 0.2951 0.035 Uiso 1 1 calc R U
C11B C 0.06300(13) 0.2154(6) 0.33287(19) 0.0291(13) Uani 1 1 d . .
H11A H 0.0520 0.1237 0.3393 0.035 Uiso 1 1 calc R U
C12B C 0.09989(13) 0.2271(5) 0.35016(18) 0.0250(12) Uani 1 1 d . .
H12A H 0.1141 0.1455 0.3686 0.030 Uiso 1 1 calc R U
C13B C 0.11425(12) 0.3662(5) 0.33849(18) 0.0225(12) Uani 1 1 d . .
C14B C 0.20578(12) 1.1263(5) 0.30834(17) 0.0250(12) Uani 1 1 d . .
H14C H 0.2221 1.0967 0.2863 0.030 Uiso 1 1 calc R U
H14D H 0.2035 1.2388 0.3072 0.030 Uiso 1 1 calc R U
C15B C 0.21976(13) 1.0722(5) 0.36976(18) 0.0252(12) Uani 1 1 d . .
H15A H 0.2444 1.1077 0.3850 0.030 Uiso 1 1 calc R U
C16B C 0.18808(11) 0.6372(5) 0.34001(18) 0.0203(11) Uani 1 1 d . .
C17B C 0.21208(11) 0.5811(5) 0.40061(18) 0.0264(12) Uani 1 1 d . .
H17D H 0.1995 0.6015 0.4294 0.032 Uiso 1 1 calc R U
H17C H 0.2153 0.4693 0.3991 0.032 Uiso 1 1 calc R U
C18B C 0.24864(12) 0.6578(5) 0.41998(18) 0.0254(12) Uani 1 1 d . .
H18D H 0.2587 0.6407 0.4609 0.030 Uiso 1 1 calc R U
H18C H 0.2643 0.6099 0.4000 0.030 Uiso 1 1 calc R U
C19B C 0.24654(13) 0.8273(5) 0.40818(18) 0.0227(12) Uani 1 1 d . .
H19A H 0.2663 0.8875 0.4258 0.027 Uiso 1 1 calc R U
C20B C 0.21861(12) 0.8996(5) 0.37439(18) 0.0203(11) Uani 1 1 d . .
C21B C 0.18470(12) 0.8156(5) 0.34218(17) 0.0198(12) Uani 1 1 d . .
H21A H 0.1666 0.8386 0.3622 0.024 Uiso 1 1 calc R U
C22B C 0.20695(13) 1.1144(6) 0.46165(17) 0.0315(13) Uani 1 1 d . .
H22D H 0.2323 1.1283 0.4783 0.038 Uiso 1 1 calc R U
H22C H 0.2010 1.0071 0.4675 0.038 Uiso 1 1 calc R U
C23B C 0.18675(13) 1.2220(5) 0.48977(19) 0.0362(14) Uani 1 1 d . .
H23D H 0.1617 1.2085 0.4727 0.054 Uiso 1 1 calc R U
H23F H 0.1933 1.3276 0.4845 0.054 Uiso 1 1 calc R U
H23E H 0.1923 1.1990 0.5302 0.054 Uiso 1 1 calc R U
C24B C 0.20739(14) 0.5942(5) 0.29452(19) 0.0244(12) Uani 1 1 d . .
C25B C 0.20513(11) 0.4500(5) 0.21015(17) 0.0278(13) Uani 1 1 d . .
H25D H 0.1891 0.3870 0.1818 0.042 Uiso 1 1 calc R U
H25F H 0.2262 0.3914 0.2276 0.042 Uiso 1 1 calc R U
H25E H 0.2114 0.5412 0.1921 0.042 Uiso 1 1 calc R U
N1 N 0.06598(10) -0.1036(4) 0.07418(14) 0.0237(10) Uani 1 1 d . .
H1A H 0.0714 -0.1644 0.0495 0.028 Uiso 1 1 calc R U
N4A N 0.12176(9) 0.3657(4) 0.11253(14) 0.0194(9) Uani 1 1 d . .
N1B N 0.14967(9) 0.4081(4) 0.35054(14) 0.0197(9) Uani 1 1 d . .
H1B H 0.1674 0.3496 0.3671 0.024 Uiso 1 1 calc R U
N4B N 0.17186(9) 0.8809(4) 0.28275(14) 0.0215(9) Uani 1 1 d . .
O22A O 0.07486(8) 0.6292(3) 0.00510(12) 0.0243(8) Uani 1 1 d . .
O24A O 0.16549(8) 0.1166(4) 0.05761(13) 0.0322(9) Uani 1 1 d . .
O25A O 0.14847(7) -0.0146(3) 0.12582(12) 0.0217(8) Uani 1 1 d . .
O22B O 0.19751(8) 1.1497(3) 0.40069(12) 0.0240(8) Uani 1 1 d . .
O24B O 0.23685(9) 0.6374(4) 0.29499(12) 0.0313(9) Uani 1 1 d . .
O25B O 0.18806(8) 0.4961(3) 0.25410(12) 0.0240(8) Uani 1 1 d . .

loop_
_atom_site_aniso_label
_atom_site_aniso_U_11
_atom_site_aniso_U_22
_atom_site_aniso_U_33
_atom_site_aniso_U_23
_atom_site_aniso_U_13
_atom_site_aniso_U_12
C2A 0.018(3) 0.026(3) 0.019(3) 0.005(2) 0.005(2) 0.000(2)
C3A 0.024(3) 0.033(3) 0.014(3) -0.003(2) 0.000(2) -0.001(2)
C5A 0.028(3) 0.032(3) 0.009(3) -0.002(2) 0.008(2) 0.001(2)
C6A 0.024(3) 0.032(3) 0.015(3) -0.002(2) 0.006(2) 0.000(2)
C7A 0.022(3) 0.026(3) 0.010(2) 0.005(2) 0.005(2) 0.004(2)
C8A 0.016(3) 0.030(3) 0.015(3) 0.006(2) -0.001(2) 0.005(2)
C9A 0.028(3) 0.034(3) 0.016(3) 0.001(2) 0.006(2) 0.002(3)
C10A 0.030(3) 0.044(3) 0.017(3) -0.001(3) 0.011(2) -0.007(3)
C11A 0.036(3) 0.036(3) 0.027(3) 0.006(3) 0.014(3) -0.007(3)
C12A 0.034(3) 0.037(3) 0.021(3) 0.000(3) 0.012(3) -0.005(3)
C13A 0.025(3) 0.022(3) 0.021(3) 0.000(2) 0.005(2) 0.003(3)
C14A 0.021(3) 0.025(3) 0.026(3) 0.003(2) 0.003(2) -0.005(2)
C15A 0.023(3) 0.035(3) 0.016(3) 0.003(2) 0.005(2) -0.003(3)
C16A 0.021(3) 0.023(3) 0.016(3) -0.003(2) 0.007(2) 0.001(2)
C17A 0.026(3) 0.030(3) 0.015(3) 0.000(2) 0.004(2) -0.001(2)
C18A 0.026(3) 0.036(3) 0.013(3) -0.001(2) 0.005(2) -0.003(3)
C19A 0.017(3) 0.034(3) 0.015(3) 0.006(2) 0.004(2) 0.003(2)
C20A 0.017(3) 0.022(3) 0.011(3) 0.003(2) 0.001(2) -0.001(2)
C21A 0.014(3) 0.028(3) 0.016(3) 0.002(2) 0.002(2) -0.004(2)
C22A 0.034(3) 0.039(3) 0.018(3) 0.001(2) 0.002(3) -0.007(3)
C23A 0.035(3) 0.048(3) 0.021(3) 0.002(3) 0.000(3) 0.005(3)
C24A 0.029(3) 0.019(3) 0.021(3) -0.002(2) 0.009(3) -0.001(2)
C25A 0.020(3) 0.042(3) 0.017(3) 0.000(2) 0.001(2) 0.006(3)
C2B 0.029(3) 0.019(3) 0.014(3) -0.001(2) 0.008(2) -0.001(2)
C3B 0.035(3) 0.027(3) 0.015(3) 0.006(2) 0.009(2) 0.011(3)
C5B 0.027(3) 0.039(3) 0.016(3) 0.002(2) 0.003(2) 0.003(3)
C6B 0.021(3) 0.034(3) 0.017(3) 0.000(2) 0.004(2) 0.004(3)
C7B 0.026(3) 0.021(3) 0.018(3) -0.002(2) 0.010(2) 0.003(3)
C8B 0.025(3) 0.028(3) 0.013(3) -0.002(2) 0.009(2) 0.004(3)
C9B 0.024(3) 0.038(3) 0.012(3) -0.003(2) 0.005(2) 0.002(3)
C10B 0.023(3) 0.050(4) 0.016(3) -0.008(3) 0.004(2) -0.005(3)
C11B 0.031(3) 0.035(3) 0.026(3) -0.005(3) 0.015(3) -0.002(3)
C12B 0.030(3) 0.029(3) 0.017(3) -0.001(2) 0.009(2) 0.004(3)
C13B 0.025(3) 0.029(3) 0.017(3) -0.007(2) 0.011(2) -0.003(3)
C14B 0.033(3) 0.025(3) 0.019(3) 0.005(2) 0.011(2) -0.001(3)
C15B 0.026(3) 0.034(3) 0.018(3) -0.001(2) 0.009(2) 0.003(2)
C16B 0.018(3) 0.028(3) 0.014(3) 0.000(2) 0.002(2) 0.005(2)
C17B 0.027(3) 0.033(3) 0.018(3) 0.001(2) 0.005(2) 0.006(3)
C18B 0.022(3) 0.036(3) 0.015(3) 0.002(2) 0.001(2) -0.003(3)
C19B 0.033(3) 0.024(3) 0.015(3) -0.002(2) 0.012(2) -0.004(2)
C20B 0.020(3) 0.027(3) 0.013(3) 0.001(2) 0.002(2) 0.004(2)
C21B 0.023(3) 0.023(3) 0.011(3) 0.001(2) 0.002(2) 0.000(2)
C22B 0.037(3) 0.042(3) 0.013(3) 0.001(3) 0.001(2) 0.002(3)
C23B 0.050(4) 0.039(3) 0.022(3) 0.005(3) 0.014(3) 0.011(3)
C24B 0.039(4) 0.018(3) 0.017(3) 0.003(2) 0.008(3) 0.005(3)
C25B 0.020(3) 0.047(3) 0.019(3) -0.011(2) 0.009(2) -0.002(3)
N1 0.031(3) 0.026(2) 0.016(2) -0.0039(19) 0.0110(19) -0.001(2)
N4A 0.022(2) 0.024(2) 0.011(2) -0.0017(18) 0.0005(18) -0.0067(19)
N1B 0.018(2) 0.024(2) 0.018(2) 0.0019(18) 0.0070(18) 0.0026(19)
N4B 0.026(2) 0.026(2) 0.011(2) 0.0035(19) 0.0027(18) 0.004(2)
O22A 0.024(2) 0.031(2) 0.0158(17) -0.0008(16) 0.0009(15) 0.0023(17)
O24A 0.027(2) 0.045(2) 0.027(2) 0.0122(18) 0.0112(17) 0.0043(19)
O25A 0.0199(19) 0.0300(19) 0.0155(18) 0.0053(16) 0.0052(15) 0.0024(16)
O22B 0.030(2) 0.030(2) 0.0130(18) 0.0001(15) 0.0075(15) 0.0029(16)
O24B 0.025(2) 0.045(2) 0.027(2) -0.0041(18) 0.0107(17) -0.0031(19)
O25B 0.0238(19) 0.034(2) 0.0163(18) -0.0087(16) 0.0082(15) -0.0011(17)

loop_
_atom_type_symbol
_atom_type_description
_atom_type_scat_dispersion_real
_atom_type_scat_dispersion_imag
_atom_type_scat_source
C C 0.0033 0.0016 'International Tables Vol C Tables 4.2.6.8 and 6.1.1.4'
H H 0.0000 0.0000 'International Tables Vol C Tables 4.2.6.8 and 6.1.1.4'
N N 0.0061 0.0033 'International Tables Vol C Tables 4.2.6.8 and 6.1.1.4'
O O 0.0106 0.0060 'International Tables Vol C Tables 4.2.6.8 and 6.1.1.4'

loop_
_geom_angle_atom_site_label_1
_geom_angle_atom_site_label_2
_geom_angle_atom_site_label_3
_geom_angle
C7A C2A N1 108.5(4)
C7A C2A C16A 130.5(4)
N1 C2A C16A 120.8(4)
N4A C3A C14A 111.2(4)
N4A C3A H3AB 109.4
C14A C3A H3AB 109.4
N4A C3A H3AA 109.4
C14A C3A H3AA 109.4
H3AB C3A H3AA 108.0
N4A C5A C6A 118.2(4)
N4A C5A H5AB 107.8
C6A C5A H5AB 107.8
N4A C5A H5AA 107.8
C6A C5A H5AA 107.8
H5AB C5A H5AA 107.1
C7A C6A C5A 111.4(4)
C7A C6A H6AB 109.3
C5A C6A H6AB 109.3
C7A C6A H6AA 109.3
C5A C6A H6AA 109.3
H6AB C6A H6AA 108.0
C2A C7A C8A 107.0(4)
C2A C7A C6A 125.0(4)
C8A C7A C6A 127.7(4)
C13A C8A C9A 119.2(4)
C13A C8A C7A 107.6(4)
C9A C8A C7A 133.1(5)
C10A C9A C8A 117.4(4)
C10A C9A H9A 121.3
C8A C9A H9A 121.3
C9A C10A C11A 122.9(4)
C9A C10A H10 118.6
C11A C10A H10 118.6
C10A C11A C12A 120.7(5)
C10A C11A H11 119.6
C12A C11A H11 119.6
C13A C12A C11A 116.8(5)
C13A C12A H12 121.6
C11A C12A H12 121.6
N1 C13A C12A 129.4(4)
N1 C13A C8A 107.6(4)
C12A C13A C8A 123.0(4)
C15A C14A C3A 109.4(4)
C15A C14A H14B 109.8
C3A C14A H14B 109.8
C15A C14A H14A 109.8
C3A C14A H14A 109.8
H14B C14A H14A 108.3
O22A C15A C20A 113.1(4)
O22A C15A C14A 105.1(4)
C20A C15A C14A 110.6(4)
O22A C15A H15 109.3
C20A C15A H15 109.3
C14A C15A H15 109.3
C2A C16A C24A 113.8(4)
C2A C16A C21A 109.5(4)
C24A C16A C21A 108.3(4)
C2A C16A C17A 108.2(3)
C24A C16A C17A 107.7(3)
C21A C16A C17A 109.2(4)
C18A C17A C16A 115.4(4)
C18A C17A H17B 108.4
C16A C17A H17B 108.4
C18A C17A H17A 108.4
C16A C17A H17A 108.4
H17B C17A H17A 107.5
C19A C18A C17A 111.5(4)
C19A C18A H18B 109.3
C17A C18A H18B 109.3
C19A C18A H18A 109.3
C17A C18A H18A 109.3
H18B C18A H18A 108.0
C20A C19A C18A 125.1(4)
C20A C19A H19 117.4
C18A C19A H19 117.4
C19A C20A C15A 120.1(4)
C19A C20A C21A 123.3(4)
C15A C20A C21A 116.6(4)
N4A C21A C20A 109.2(3)
N4A C21A C16A 111.1(3)
C20A C21A C16A 114.0(4)
N4A C21A H21 107.4
C20A C21A H21 107.4
C16A C21A H21 107.4
O22A C22A C23A 108.5(4)
O22A C22A H22A 110.0
C23A C22A H22A 110.0
O22A C22A H22B 110.0
C23A C22A H22B 110.0
H22A C22A H22B 108.4
C22A C23A H23B 109.5
C22A C23A H23C 109.5
H23B C23A H23C 109.5
C22A C23A H23A 109.5
H23B C23A H23A 109.5
H23C C23A H23A 109.5
O24A C24A O25A 122.9(4)
O24A C24A C16A 124.5(4)
O25A C24A C16A 112.4(4)
O25A C25A H25A 109.5
O25A C25A H25B 109.5
H25A C25A H25B 109.5
O25A C25A H25C 109.5
H25A C25A H25C 109.5
H25B C25A H25C 109.5
C7B C2B N1B 108.9(4)
C7B C2B C16B 129.7(4)
N1B C2B C16B 121.4(4)
N4B C3B C14B 111.7(4)
N4B C3B H3BB 109.3
C14B C3B H3BB 109.3
N4B C3B H3BA 109.3
C14B C3B H3BA 109.3
H3BB C3B H3BA 107.9
N4B C5B C6B 117.5(3)
N4B C5B H5BA 107.9
C6B C5B H5BA 107.9
N4B C5B H5BB 107.9
C6B C5B H5BB 107.9
H5BA C5B H5BB 107.2
C7B C6B C5B 111.5(4)
C7B C6B H6BB 109.3
C5B C6B H6BB 109.3
C7B C6B H6BA 109.3
C5B C6B H6BA 109.3
H6BB C6B H6BA 108.0
C2B C7B C8B 106.4(4)
C2B C7B C6B 125.4(4)
C8B C7B C6B 127.9(4)
C13B C8B C9B 117.3(4)
C13B C8B C7B 108.3(4)
C9B C8B C7B 134.3(4)
C10B C9B C8B 118.7(5)
C10B C9B H9B 120.6
C8B C9B H9B 120.6
C9B C10B C11B 122.5(5)
C9B C10B H10A 118.8
C11B C10B H10A 118.8
C12B C11B C10B 120.2(5)
C12B C11B H11A 119.9
C10B C11B H11A 119.9
C13B C12B C11B 116.6(4)
C13B C12B H12A 121.7
C11B C12B H12A 121.7
C12B C13B N1B 128.4(4)
C12B C13B C8B 124.7(4)
N1B C13B C8B 106.8(4)
C15B C14B C3B 108.7(4)
C15B C14B H14C 110.0
C3B C14B H14C 110.0
C15B C14B H14D 110.0
C3B C14B H14D 110.0
H14C C14B H14D 108.3
O22B C15B C20B 112.5(4)
O22B C15B C14B 104.9(3)
C20B C15B C14B 111.8(4)
O22B C15B H15A 109.2
C20B C15B H15A 109.2
C14B C15B H15A 109.2
C2B C16B C24B 114.5(4)
C2B C16B C21B 111.3(4)
C24B C16B C21B 109.1(4)
C2B C16B C17B 106.2(4)
C24B C16B C17B 107.7(4)
C21B C16B C17B 107.9(3)
C18B C17B C16B 114.9(4)
C18B C17B H17D 108.5
C16B C17B H17D 108.5
C18B C17B H17C 108.5
C16B C17B H17C 108.5
H17D C17B H17C 107.5
C19B C18B C17B 111.5(4)
C19B C18B H18D 109.3
C17B C18B H18D 109.3
C19B C18B H18C 109.3
C17B C18B H18C 109.3
H18D C18B H18C 108.0
C20B C19B C18B 124.9(4)
C20B C19B H19A 117.6
C18B C19B H19A 117.6
C19B C20B C15B 118.4(4)
C19B C20B C21B 123.2(4)
C15B C20B C21B 118.3(4)
N4B C21B C20B 109.3(3)
N4B C21B C16B 110.5(3)
C20B C21B C16B 114.7(4)
N4B C21B H21A 107.3
C20B C21B H21A 107.3
C16B C21B H21A 107.3
O22B C22B C23B 108.2(4)
O22B C22B H22D 110.1
C23B C22B H22D 110.1
O22B C22B H22C 110.1
C23B C22B H22C 110.1
H22D C22B H22C 108.4
C22B C23B H23D 109.5
C22B C23B H23F 109.5
H23D C23B H23F 109.5
C22B C23B H23E 109.5
H23D C23B H23E 109.5
H23F C23B H23E 109.5
O24B C24B O25B 122.8(4)
O24B C24B C16B 124.9(4)
O25B C24B C16B 112.2(4)
O25B C25B H25D 109.5
O25B C25B H25F 109.5
H25D C25B H25F 109.5
O25B C25B H25E 109.5
H25D C25B H25E 109.5
H25F C25B H25E 109.5
C13A N1 C2A 109.2(4)
C13A N1 H1A 125.4
C2A N1 H1A 125.4
C3A N4A C5A 109.0(3)
C3A N4A C21A 112.6(3)
C5A N4A C21A 113.1(3)
C2B N1B C13B 109.4(4)
C2B N1B H1B 125.3
C13B N1B H1B 125.3
C3B N4B C5B 109.7(3)
C3B N4B C21B 112.6(3)
C5B N4B C21B 115.0(3)
C22A O22A C15A 113.1(3)
C24A O25A C25A 114.8(3)
C22B O22B C15B 113.8(3)
C24B O25B C25B 114.7(4)

loop_
_geom_bond_atom_site_label_1
_geom_bond_atom_site_label_2
_geom_bond_distance
C2A C7A 1.384(6)
C2A N1 1.390(5)
C2A C16A 1.507(6)
C3A N4A 1.467(5)
C3A C14A 1.513(5)
C3A H3AB 0.9700
C3A H3AA 0.9700
C5A N4A 1.483(5)
C5A C6A 1.527(5)
C5A H5AB 0.9700
C5A H5AA 0.9700
C6A C7A 1.493(5)
C6A H6AB 0.9700
C6A H6AA 0.9700
C7A C8A 1.429(6)
C8A C13A 1.400(6)
C8A C9A 1.405(6)
C9A C10A 1.370(6)
C9A H9A 0.9300
C10A C11A 1.387(6)
C10A H10 0.9300
C11A C12A 1.388(6)
C11A H11 0.9300
C12A C13A 1.383(6)
C12A H12 0.9300
C13A N1 1.381(5)
C14A C15A 1.507(5)
C14A H14B 0.9700
C14A H14A 0.9700
C15A O22A 1.447(5)
C15A C20A 1.494(6)
C15A H15 0.9800
C16A C24A 1.543(6)
C16A C21A 1.548(6)
C16A C17A 1.571(5)
C17A C18A 1.514(5)
C17A H17B 0.9700
C17A H17A 0.9700
C18A C19A 1.471(6)
C18A H18B 0.9700
C18A H18A 0.9700
C19A C20A 1.335(5)
C19A H19 0.9300
C20A C21A 1.530(5)
C21A N4A 1.498(5)
C21A H21 0.9800
C22A O22A 1.436(5)
C22A C23A 1.506(6)
C22A H22A 0.9700
C22A H22B 0.9700
C23A H23B 0.9600
C23A H23C 0.9600
C23A H23A 0.9600
C24A O24A 1.204(5)
C24A O25A 1.345(5)
C25A O25A 1.458(5)
C25A H25A 0.9600
C25A H25B 0.9600
C25A H25C 0.9600
C2B C7B 1.380(6)
C2B N1B 1.382(5)
C2B C16B 1.518(6)
C3B N4B 1.467(5)
C3B C14B 1.525(6)
C3B H3BB 0.9700
C3B H3BA 0.9700
C5B N4B 1.492(5)
C5B C6B 1.522(6)
C5B H5BA 0.9700
C5B H5BB 0.9700
C6B C7B 1.486(5)
C6B H6BB 0.9700
C6B H6BA 0.9700
C7B C8B 1.426(6)
C8B C13B 1.398(6)
C8B C9B 1.406(6)
C9B C10B 1.377(6)
C9B H9B 0.9300
C10B C11B 1.393(6)
C10B H10A 0.9300
C11B C12B 1.391(6)
C11B H11A 0.9300
C12B C13B 1.381(6)
C12B H12A 0.9300
C13B N1B 1.383(5)
C14B C15B 1.507(5)
C14B H14C 0.9700
C14B H14D 0.9700
C15B O22B 1.453(5)
C15B C20B 1.488(6)
C15B H15A 0.9800
C16B C24B 1.537(6)
C16B C21B 1.539(6)
C16B C17B 1.582(5)
C17B C18B 1.527(6)
C17B H17D 0.9700
C17B H17C 0.9700
C18B C19B 1.481(6)
C18B H18D 0.9700
C18B H18C 0.9700
C19B C20B 1.325(5)
C19B H19A 0.9300
C20B C21B 1.523(5)
C21B N4B 1.494(5)
C21B H21A 0.9800
C22B O22B 1.448(4)
C22B C23B 1.493(6)
C22B H22D 0.9700
C22B H22C 0.9700
C23B H23D 0.9600
C23B H23F 0.9600
C23B H23E 0.9600
C24B O24B 1.207(5)
C24B O25B 1.353(5)
C25B O25B 1.453(5)
C25B H25D 0.9600
C25B H25F 0.9600
C25B H25E 0.9600
N1 H1A 0.8600
N1B H1B 0.8600

loop_
_geom_torsion_atom_site_label_1
_geom_torsion_atom_site_label_2
_geom_torsion_atom_site_label_3
_geom_torsion_atom_site_label_4
_geom_torsion
N4A C5A C6A C7A 78.9(5)
N1 C2A C7A C8A -1.0(5)
C16A C2A C7A C8A 174.4(4)
N1 C2A C7A C6A 173.5(4)
C16A C2A C7A C6A -11.1(8)
C5A C6A C7A C2A -29.2(6)
C5A C6A C7A C8A 144.1(4)
C2A C7A C8A C13A 1.0(5)
C6A C7A C8A C13A -173.2(4)
C2A C7A C8A C9A -178.1(5)
C6A C7A C8A C9A 7.6(8)
C13A C8A C9A C10A -1.8(6)
C7A C8A C9A C10A 177.3(4)
C8A C9A C10A C11A 2.2(7)
C9A C10A C11A C12A -0.6(7)
C10A C11A C12A C13A -1.3(7)
C11A C12A C13A N1 -176.8(4)
C11A C12A C13A C8A 1.7(7)
C9A C8A C13A N1 178.6(4)
C7A C8A C13A N1 -0.7(5)
C9A C8A C13A C12A -0.1(7)
C7A C8A C13A C12A -179.4(4)
N4A C3A C14A C15A 60.8(5)
C3A C14A C15A O22A 68.4(4)
C3A C14A C15A C20A -54.0(5)
C7A C2A C16A C24A 99.9(6)
N1 C2A C16A C24A -85.1(5)
C7A C2A C16A C21A -21.5(7)
N1 C2A C16A C21A 153.5(4)
C7A C2A C16A C17A -140.5(5)
N1 C2A C16A C17A 34.5(5)
C2A C16A C17A C18A 173.5(4)
C24A C16A C17A C18A -63.1(5)
C21A C16A C17A C18A 54.4(5)
C16A C17A C18A C19A -43.4(5)
C17A C18A C19A C20A 15.1(6)
C18A C19A C20A C15A -175.9(4)
C18A C19A C20A C21A 1.2(7)
O22A C15A C20A C19A 109.6(5)
C14A C15A C20A C19A -132.9(4)
O22A C15A C20A C21A -67.8(5)
C14A C15A C20A C21A 49.8(5)
C19A C20A C21A N4A 135.5(4)
C15A C20A C21A N4A -47.3(5)
C19A C20A C21A C16A 10.6(6)
C15A C20A C21A C16A -172.2(4)
C2A C16A C21A N4A 82.0(4)
C24A C16A C21A N4A -42.7(5)
C17A C16A C21A N4A -159.8(3)
C2A C16A C21A C20A -154.1(4)
C24A C16A C21A C20A 81.2(4)
C17A C16A C21A C20A -35.9(5)
C2A C16A C24A O24A 174.3(4)
C21A C16A C24A O24A -63.6(6)
C17A C16A C24A O24A 54.4(6)
C2A C16A C24A O25A -1.4(5)
C21A C16A C24A O25A 120.7(4)
C17A C16A C24A O25A -121.3(4)
N4B C5B C6B C7B -79.3(5)
N1B C2B C7B C8B 0.0(5)
C16B C2B C7B C8B -179.1(4)
N1B C2B C7B C6B -174.7(4)
C16B C2B C7B C6B 6.2(7)
C5B C6B C7B C2B 32.8(6)
C5B C6B C7B C8B -140.7(4)
C2B C7B C8B C13B 0.1(5)
C6B C7B C8B C13B 174.6(4)
C2B C7B C8B C9B -179.5(5)
C6B C7B C8B C9B -5.0(8)
C13B C8B C9B C10B 0.6(6)
C7B C8B C9B C10B -179.8(4)
C8B C9B C10B C11B -0.7(7)
C9B C10B C11B C12B 0.8(7)
C10B C11B C12B C13B -0.8(6)
C11B C12B C13B N1B -179.6(4)
C11B C12B C13B C8B 0.7(7)
C9B C8B C13B C12B -0.7(6)
C7B C8B C13B C12B 179.6(4)
C9B C8B C13B N1B 179.6(4)
C7B C8B C13B N1B -0.1(5)
N4B C3B C14B C15B -60.2(5)
C3B C14B C15B O22B -71.1(4)
C3B C14B C15B C20B 51.1(5)
C7B C2B C16B C24B -99.4(5)
N1B C2B C16B C24B 81.6(5)
C7B C2B C16B C21B 24.9(6)
N1B C2B C16B C21B -154.1(4)
C7B C2B C16B C17B 142.0(5)
N1B C2B C16B C17B -37.0(5)
C2B C16B C17B C18B -175.0(4)
C24B C16B C17B C18B 62.0(5)
C21B C16B C17B C18B -55.6(5)
C16B C17B C18B C19B 42.7(5)
C17B C18B C19B C20B -13.7(6)
C18B C19B C20B C15B 176.2(4)
C18B C19B C20B C21B -0.9(7)
O22B C15B C20B C19B -106.0(5)
C14B C15B C20B C19B 136.3(4)
O22B C15B C20B C21B 71.2(5)
C14B C15B C20B C21B -46.5(6)
C19B C20B C21B N4B -138.4(4)
C15B C20B C21B N4B 44.5(5)
C19B C20B C21B C16B -13.7(6)
C15B C20B C21B C16B 169.2(4)
C2B C16B C21B N4B -80.6(4)
C24B C16B C21B N4B 46.6(5)
C17B C16B C21B N4B 163.3(3)
C2B C16B C21B C20B 155.3(4)
C24B C16B C21B C20B -77.4(5)
C17B C16B C21B C20B 39.2(5)
C2B C16B C24B O24B -175.9(4)
C21B C16B C24B O24B 58.7(6)
C17B C16B C24B O24B -58.1(6)
C2B C16B C24B O25B 1.8(5)
C21B C16B C24B O25B -123.6(4)
C17B C16B C24B O25B 119.6(4)
C12A C13A N1 C2A 178.7(4)
C8A C13A N1 C2A 0.0(5)
C7A C2A N1 C13A 0.7(5)
C16A C2A N1 C13A -175.3(4)
C14A C3A N4A C5A 173.0(4)
C14A C3A N4A C21A -60.7(5)
C6A C5A N4A C3A 91.5(5)
C6A C5A N4A C21A -34.6(5)
C20A C21A N4A C3A 51.5(5)
C16A C21A N4A C3A 178.1(3)
C20A C21A N4A C5A 175.6(3)
C16A C21A N4A C5A -57.8(5)
C7B C2B N1B C13B -0.1(5)
C16B C2B N1B C13B 179.1(4)
C12B C13B N1B C2B -179.6(4)
C8B C13B N1B C2B 0.1(5)
C14B C3B N4B C5B -169.0(3)
C14B C3B N4B C21B 61.5(5)
C6B C5B N4B C3B -93.8(5)
C6B C5B N4B C21B 34.4(5)
C20B C21B N4B C3B -50.6(5)
C16B C21B N4B C3B -177.7(4)
C20B C21B N4B C5B -177.3(4)
C16B C21B N4B C5B 55.6(5)
C23A C22A O22A C15A -163.2(4)
C20A C15A O22A C22A -55.5(5)
C14A C15A O22A C22A -176.2(3)
O24A C24A O25A C25A 5.4(6)
C16A C24A O25A C25A -178.8(3)
C23B C22B O22B C15B 169.9(4)
C20B C15B O22B C22B 59.0(5)
C14B C15B O22B C22B -179.3(4)
O24B C24B O25B C25B -1.7(6)
C16B C24B O25B C25B -179.5(3)
